data_4038925
loop_
_publ_author_name
'Eaton, Mary C.'
'Knight, Brian J.'
'Brahmi, Robin'
'Ferreira, Ricardo B.'
'Catalano, Vincent J.'
'Rheingold, Arnold L.'
'Ghiviriga, Ion'
'Murray, Leslie J.'

_publ_section_title
;
 Synthetic Factors Governing Access to Tris(\b-diketimine) Cyclophanes
 versus Tripodal Tri-\b-aminoenones
;
_journal_name_full 'The Journal of Organic Chemistry'
_journal_paper_doi 10.1021/acs.joc.0c01708
_journal_year 2020
_chemical_formula_sum 'C30 H43 N3 O3'
_chemical_formula_weight 493.67
_space_group_crystal_system triclinic
_space_group_IT_number 2
_space_group_name_Hall '-P 1'
_space_group_name_H-M_alt 'P -1'
_atom_sites_solution_hydrogens geom
_audit_creation_method SHELXL-2016/6
_cell_angle_alpha 87.77(3)
_cell_angle_beta 64.09(3)
_cell_angle_gamma 89.10(3)
_cell_formula_units_Z 2
_cell_length_a 11.406(2)
_cell_length_b 11.952(2)
_cell_length_c 12.014(2)
_cell_measurement_reflns_used 9882
_cell_measurement_temperature 100(2)
_cell_measurement_theta_max 28.804
_cell_measurement_theta_min 2.500
_cell_volume 1472.1(6)
_computing_cell_refinement 'Bruker SAINT'
_computing_data_collection 'Bruker APEX2'
_computing_data_reduction 'Bruker SAINT'
_computing_molecular_graphics 'Bruker SHELXTL'
_computing_publication_material 'Bruker SHELXTL'
_computing_structure_refinement 'SHELXL-2016/6 (Sheldrick, 2016)'
_computing_structure_solution 'SHELXS-97 (Sheldrick 2008)'
_diffrn_ambient_temperature 100(2)
_diffrn_measured_fraction_theta_full 1.000
_diffrn_measured_fraction_theta_max 1.000
_diffrn_measurement_device_type 'Bruker APEX-II CCD'
_diffrn_measurement_method '\f and \w scans'
_diffrn_radiation_type MoK\a
_diffrn_radiation_wavelength 0.71073
_diffrn_reflns_av_unetI/netI 0.0244
_diffrn_reflns_Laue_measured_fraction_full 1.000
_diffrn_reflns_Laue_measured_fraction_max 1.000
_diffrn_reflns_limit_h_max 14
_diffrn_reflns_limit_h_min -13
_diffrn_reflns_limit_k_max 15
_diffrn_reflns_limit_k_min -15
_diffrn_reflns_limit_l_max 15
_diffrn_reflns_limit_l_min 0
_diffrn_reflns_number 6775
_diffrn_reflns_point_group_measured_fraction_full 1.000
_diffrn_reflns_point_group_measured_fraction_max 1.000
_diffrn_reflns_theta_full 25.242
_diffrn_reflns_theta_max 27.500
_diffrn_reflns_theta_min 1.705
_exptl_absorpt_coefficient_mu 0.072
_exptl_absorpt_correction_T_max 0.745756
_exptl_absorpt_correction_T_min 0.689730
_exptl_absorpt_correction_type multi-scan
_exptl_absorpt_process_details SADABS
_exptl_crystal_colour colourless
_exptl_crystal_density_diffrn 1.114
_exptl_crystal_description block
_exptl_crystal_F_000 536
_exptl_crystal_size_max 0.544
_exptl_crystal_size_mid 0.502
_exptl_crystal_size_min 0.486
_refine_diff_density_max 1.551
_refine_diff_density_min -0.503
_refine_diff_density_rms 0.079
_refine_ls_extinction_method none
_refine_ls_goodness_of_fit_ref 1.034
_refine_ls_hydrogen_treatment constr
_refine_ls_matrix_type full
_refine_ls_number_parameters 335
_refine_ls_number_reflns 6775
_refine_ls_number_restraints 0
_refine_ls_restrained_S_all 1.034
_refine_ls_R_factor_all 0.0893
_refine_ls_R_factor_gt 0.0765
_refine_ls_shift/su_max 0.000
_refine_ls_shift/su_mean 0.000
_refine_ls_structure_factor_coef Fsqd
_refine_ls_weighting_details 'w=1/[\s^2^(Fo^2^)+(0.1472P)^2^+1.1521P] where P=(Fo^2^+2Fc^2^)/3'
_refine_ls_weighting_scheme calc
_refine_ls_wR_factor_gt 0.2279
_refine_ls_wR_factor_ref 0.2417
_reflns_Friedel_coverage 0.000
_reflns_number_gt 5863
_reflns_number_total 6775
_reflns_threshold_expression 'I > 2\s(I)'
_cod_data_source_file jo0c01708_si_002.cif
_cod_data_source_block bowl2_0m_5
_cod_database_code 4038925
_shelx_shelxl_version_number 2016/6
_shelx_space_group_comment
; 
The symmetry employed for this shelxl refinement is uniquely defined 
by the following loop, which should always be used as a source of 
symmetry information in preference to the above space-group names. 
They are only intended as comments. 
;

loop_
_space_group_symop_operation_xyz
'x, y, z'
'-x, -y, -z'

loop_
_atom_site_label
_atom_site_type_symbol
_atom_site_fract_x
_atom_site_fract_y
_atom_site_fract_z
_atom_site_U_iso_or_equiv
_atom_site_adp_type
_atom_site_occupancy
_atom_site_site_symmetry_order
_atom_site_calc_flag
_atom_site_refinement_flags_posn
_atom_site_refinement_flags_adp
_atom_site_refinement_flags_occupancy
_atom_site_disorder_assembly
_atom_site_disorder_group
O1 O -0.03411(19) 0.79155(16) 0.7090(2) 0.0318(5) Uani 1 1 d . . . . .
O2 O 0.46793(19) 0.16541(17) 0.6899(2) 0.0336(5) Uani 1 1 d . . . . .
O3 O 0.5746(2) 0.2849(2) 0.1903(2) 0.0433(6) Uani 1 1 d . . . . .
N1 N 0.2172(2) 0.75134(17) 0.6310(2) 0.0215(4) Uani 1 1 d . . . . .
H1A H 0.138202 0.725734 0.651664 0.026 Uiso 1 1 calc R U . . .
N2 N 0.2192(2) 0.22522(17) 0.7727(2) 0.0228(4) Uani 1 1 d . . . . .
H2A H 0.298276 0.228370 0.711587 0.027 Uiso 1 1 calc R U . . .
N3 N 0.3434(2) 0.36710(18) 0.2297(2) 0.0237(5) Uani 1 1 d . . . . .
H3A H 0.402270 0.354028 0.257516 0.028 Uiso 1 1 calc R U . . .
C1 C 0.2731(2) 0.5592(2) 0.5663(2) 0.0207(5) Uani 1 1 d . . . . .
C2 C 0.2255(3) 0.4793(2) 0.6651(2) 0.0241(5) Uani 1 1 d . . . . .
C3 C 0.1771(3) 0.3762(2) 0.6492(2) 0.0236(5) Uani 1 1 d . . . . .
C4 C 0.1797(3) 0.3508(2) 0.5352(3) 0.0232(5) Uani 1 1 d . . . . .
C5 C 0.2214(2) 0.4336(2) 0.4391(2) 0.0202(5) Uani 1 1 d . . . . .
C6 C 0.2679(2) 0.5381(2) 0.4545(2) 0.0211(4) Uani 1 1 d . . . . .
C7 C 0.3256(2) 0.6712(2) 0.5832(3) 0.0227(5) Uani 1 1 d . . . . .
H7A H 0.364573 0.661118 0.642111 0.027 Uiso 1 1 calc R U . . .
H7B H 0.393919 0.699736 0.502922 0.027 Uiso 1 1 calc R U . . .
C8 C 0.2296(2) 0.8602(2) 0.6453(2) 0.0204(5) Uani 1 1 d . . . . .
C9 C 0.3628(3) 0.9041(2) 0.6153(3) 0.0295(6) Uani 1 1 d . . . . .
H9A H 0.356786 0.983455 0.634977 0.044 Uiso 1 1 calc R U . . .
H9B H 0.419474 0.895941 0.526940 0.044 Uiso 1 1 calc R U . . .
H9C H 0.399307 0.861791 0.664285 0.044 Uiso 1 1 calc R U . . .
C10 C 0.1205(3) 0.9305(2) 0.6861(2) 0.0225(5) Uani 1 1 d . . . . .
H10A H 0.131851 1.007223 0.697019 0.027 Uiso 1 1 calc R U . . .
C11 C -0.0055(3) 0.8925(2) 0.7117(2) 0.0255(5) Uani 1 1 d . . . . .
C12 C -0.1134(3) 0.9785(3) 0.7427(3) 0.0376(7) Uani 1 1 d . . . . .
H12A H -0.089029 1.046419 0.770692 0.056 Uiso 1 1 calc R U . . .
H12B H -0.194186 0.947798 0.808555 0.056 Uiso 1 1 calc R U . . .
H12C H -0.126776 0.996710 0.668823 0.056 Uiso 1 1 calc R U . . .
C13 C 0.2319(5) 0.5030(3) 0.7863(3) 0.0565(11) Uani 1 1 d . . . . .
C14B C 0.3923(7) 0.4715(6) 0.7560(7) 0.0418(14) Uiso 0.5 1 d . . P A -2
H14A H 0.405639 0.484770 0.829659 0.063 Uiso 0.5 1 calc R U P A -2
H14B H 0.451605 0.519203 0.686643 0.063 Uiso 0.5 1 calc R U P A -2
H14C H 0.409905 0.392695 0.734745 0.063 Uiso 0.5 1 calc R U P A -2
C14A C 0.0807(9) 0.5580(8) 0.8774(9) 0.061(2) Uiso 0.5 1 d . . P A .
H14D H 0.075084 0.573645 0.959044 0.091 Uiso 0.5 1 calc R U P . .
H14E H 0.012873 0.504033 0.886827 0.091 Uiso 0.5 1 calc R U P . .
H14F H 0.068080 0.627615 0.838087 0.091 Uiso 0.5 1 calc R U P . .
C15 C 0.1184(3) 0.2931(2) 0.7590(3) 0.0292(6) Uani 1 1 d . . . . .
H15A H 0.069455 0.334482 0.835591 0.035 Uiso 1 1 calc R U . . .
H15B H 0.056364 0.243571 0.747141 0.035 Uiso 1 1 calc R U . . .
C16 C 0.2004(3) 0.1586(2) 0.8711(2) 0.0249(5) Uani 1 1 d . . . . .
C17 C 0.0640(3) 0.1489(3) 0.9724(3) 0.0381(7) Uani 1 1 d . . . . .
H17A H 0.061705 0.092955 1.035106 0.057 Uiso 1 1 calc R U . . .
H17B H 0.005219 0.125825 0.937493 0.057 Uiso 1 1 calc R U . . .
H17C H 0.035969 0.221525 1.010539 0.057 Uiso 1 1 calc R U . . .
C18 C 0.3016(3) 0.1008(2) 0.8804(3) 0.0303(5) Uani 1 1 d . . . . .
H18A H 0.282715 0.053803 0.951783 0.036 Uiso 1 1 calc R U . . .
C19 C 0.4336(3) 0.1084(2) 0.7877(3) 0.0273(6) Uani 1 1 d . . . . .
C20 C 0.5351(3) 0.0409(3) 0.8097(4) 0.0447(8) Uani 1 1 d . . . . .
H20A H 0.520975 0.048068 0.895623 0.067 Uiso 1 1 calc R U . . .
H20B H 0.622139 0.068848 0.753569 0.067 Uiso 1 1 calc R U . . .
H20C H 0.527880 -0.037992 0.794162 0.067 Uiso 1 1 calc R U . . .
C21 C 0.1484(4) 0.2326(3) 0.5110(4) 0.0477(9) Uani 1 1 d . . . . .
H21A H 0.112702 0.236233 0.449215 0.057 Uiso 1 1 calc R U . . .
H21B H 0.082252 0.197368 0.588583 0.057 Uiso 1 1 calc R U . . .
C22 C 0.2808(4) 0.1590(3) 0.4598(4) 0.0521(9) Uani 1 1 d . . . . .
H22A H 0.260040 0.080960 0.453587 0.078 Uiso 1 1 calc R U . . .
H22B H 0.320902 0.162818 0.517005 0.078 Uiso 1 1 calc R U . . .
H22C H 0.341661 0.188776 0.377909 0.078 Uiso 1 1 calc R U . . .
C23 C 0.2176(2) 0.4108(2) 0.3176(2) 0.0235(5) Uani 1 1 d . . . . .
H23A H 0.148066 0.355663 0.331955 0.028 Uiso 1 1 calc R U . . .
H23B H 0.197381 0.480832 0.282774 0.028 Uiso 1 1 calc R U . . .
C24 C 0.3772(3) 0.3453(2) 0.1119(3) 0.0299(6) Uani 1 1 d . . . . .
C25 C 0.2789(4) 0.3687(4) 0.0630(4) 0.0515(10) Uani 1 1 d . . . . .
H25A H 0.309956 0.338486 -0.019771 0.077 Uiso 1 1 calc R U . . .
H25B H 0.266447 0.449725 0.058185 0.077 Uiso 1 1 calc R U . . .
H25C H 0.195900 0.333148 0.118463 0.077 Uiso 1 1 calc R U . . .
C26 C 0.4984(3) 0.3000(3) 0.0378(3) 0.0372(7) Uani 1 1 d . . . . .
H26A H 0.519171 0.286938 -0.046247 0.045 Uiso 1 1 calc R U . . .
C27 C 0.5925(3) 0.2725(3) 0.0821(3) 0.0346(6) Uani 1 1 d . . . . .
C28 C 0.7223(4) 0.2243(4) -0.0071(4) 0.0578(11) Uani 1 1 d . . . . .
H28A H 0.711291 0.186432 -0.072819 0.087 Uiso 1 1 calc R U . . .
H28B H 0.753302 0.170465 0.037667 0.087 Uiso 1 1 calc R U . . .
H28C H 0.786088 0.284957 -0.043716 0.087 Uiso 1 1 calc R U . . .
C29 C 0.3095(4) 0.6262(3) 0.3499(3) 0.0481(9) Uani 1 1 d . . . . .
H29A H 0.349521 0.589898 0.268985 0.058 Uiso 1 1 calc R U . . .
H29B H 0.374676 0.677099 0.354653 0.058 Uiso 1 1 calc R U . . .
C30 C 0.1794(5) 0.6974(3) 0.3633(4) 0.0615(11) Uani 1 1 d . . . . .
H30A H 0.205383 0.758642 0.300504 0.092 Uiso 1 1 calc R U . . .
H30B H 0.136747 0.728356 0.445933 0.092 Uiso 1 1 calc R U . . .
H30C H 0.118707 0.647645 0.351310 0.092 Uiso 1 1 calc R U . . .

loop_
_atom_site_aniso_label
_atom_site_aniso_U_11
_atom_site_aniso_U_22
_atom_site_aniso_U_33
_atom_site_aniso_U_23
_atom_site_aniso_U_13
_atom_site_aniso_U_12
O1 0.0237(10) 0.0285(10) 0.0459(13) -0.0102(8) -0.0169(9) 0.0007(8)
O2 0.0253(10) 0.0321(10) 0.0370(11) 0.0036(8) -0.0081(9) -0.0016(8)
O3 0.0358(12) 0.0634(16) 0.0401(13) -0.0185(11) -0.0247(11) 0.0199(11)
N1 0.0172(10) 0.0157(9) 0.0318(11) -0.0046(8) -0.0107(9) 0.0010(7)
N2 0.0237(10) 0.0196(10) 0.0230(10) 0.0015(8) -0.0086(9) 0.0004(8)
N3 0.0249(11) 0.0256(11) 0.0262(11) -0.0045(8) -0.0162(9) 0.0035(8)
C1 0.0189(11) 0.0161(11) 0.0274(13) -0.0040(9) -0.0103(10) 0.0039(9)
C2 0.0267(13) 0.0226(12) 0.0226(13) -0.0036(9) -0.0105(11) 0.0073(10)
C3 0.0216(11) 0.0212(12) 0.0269(13) 0.0028(9) -0.0101(11) 0.0012(9)
C4 0.0234(12) 0.0177(11) 0.0308(14) 0.0014(9) -0.0141(11) -0.0014(9)
C5 0.0172(11) 0.0171(11) 0.0258(12) -0.0025(9) -0.0088(10) 0.0012(8)
C6 0.0175(11) 0.0180(12) 0.0248(13) -0.0005(8) -0.0065(10) 0.0004(8)
C7 0.0207(12) 0.0166(11) 0.0314(14) -0.0058(9) -0.0116(11) 0.0031(9)
C8 0.0252(12) 0.0170(11) 0.0203(11) -0.0011(8) -0.0110(10) -0.0029(9)
C9 0.0259(13) 0.0229(12) 0.0380(15) -0.0050(11) -0.0119(12) -0.0068(10)
C10 0.0261(12) 0.0157(10) 0.0255(12) -0.0045(9) -0.0108(10) 0.0018(9)
C11 0.0277(13) 0.0245(12) 0.0255(13) -0.0036(10) -0.0129(11) 0.0058(10)
C12 0.0316(15) 0.0353(16) 0.0437(18) -0.0056(13) -0.0145(14) 0.0130(12)
C13 0.112(4) 0.0334(17) 0.0366(18) -0.0030(13) -0.044(2) -0.0018(19)
C15 0.0263(14) 0.0284(13) 0.0314(14) 0.0087(10) -0.0119(11) -0.0022(10)
C16 0.0284(13) 0.0223(12) 0.0235(12) -0.0004(9) -0.0107(11) -0.0007(10)
C17 0.0315(15) 0.0436(17) 0.0297(15) 0.0117(12) -0.0057(12) 0.0032(12)
C18 0.0350(14) 0.0298(14) 0.0267(14) 0.0022(10) -0.0144(12) 0.0065(11)
C19 0.0291(14) 0.0216(12) 0.0337(14) -0.0057(10) -0.0157(12) 0.0037(10)
C20 0.0373(17) 0.0473(19) 0.055(2) -0.0045(15) -0.0250(16) 0.0114(14)
C21 0.082(3) 0.0232(14) 0.051(2) 0.0093(13) -0.042(2) -0.0198(15)
C22 0.065(2) 0.0285(16) 0.050(2) -0.0027(14) -0.0131(18) 0.0021(15)
C23 0.0223(12) 0.0223(12) 0.0305(14) -0.0026(10) -0.0158(11) 0.0004(9)
C24 0.0346(15) 0.0327(14) 0.0274(13) -0.0020(11) -0.0182(12) 0.0025(11)
C25 0.054(2) 0.076(3) 0.0397(19) -0.0136(17) -0.0337(18) 0.0209(19)
C26 0.0398(17) 0.0480(18) 0.0253(14) -0.0057(12) -0.0154(13) 0.0085(14)
C27 0.0319(15) 0.0374(16) 0.0322(15) -0.0104(12) -0.0113(13) 0.0052(12)
C28 0.0361(19) 0.077(3) 0.053(2) -0.017(2) -0.0120(17) 0.0183(18)
C29 0.083(3) 0.0270(15) 0.0297(16) 0.0063(11) -0.0204(17) -0.0237(16)
C30 0.096(3) 0.044(2) 0.057(2) -0.0020(17) -0.046(3) 0.019(2)

loop_
_atom_type_symbol
_atom_type_description
_atom_type_scat_dispersion_real
_atom_type_scat_dispersion_imag
_atom_type_scat_source
C C 0.0033 0.0016 'International Tables Vol C Tables 4.2.6.8 and 6.1.1.4'
H H 0.0000 0.0000 'International Tables Vol C Tables 4.2.6.8 and 6.1.1.4'
N N 0.0061 0.0033 'International Tables Vol C Tables 4.2.6.8 and 6.1.1.4'
O O 0.0106 0.0060 'International Tables Vol C Tables 4.2.6.8 and 6.1.1.4'

loop_
_geom_angle_atom_site_label_1
_geom_angle_atom_site_label_2
_geom_angle_atom_site_label_3
_geom_angle
_geom_angle_site_symmetry_1
_geom_angle_site_symmetry_3
_geom_angle_publ_flag
C8 N1 C7 125.0(2) . . ?
C8 N1 H1A 117.5 . . ?
C7 N1 H1A 117.5 . . ?
C16 N2 C15 124.9(2) . . ?
C16 N2 H2A 117.5 . . ?
C15 N2 H2A 117.5 . . ?
C24 N3 C23 126.2(2) . . ?
C24 N3 H3A 116.9 . . ?
C23 N3 H3A 116.9 . . ?
C6 C1 C2 120.2(2) . . ?
C6 C1 C7 120.1(2) . . ?
C2 C1 C7 119.7(2) . . ?
C1 C2 C3 119.5(2) . . ?
C1 C2 C13 119.7(3) . . ?
C3 C2 C13 120.7(3) . . ?
C4 C3 C2 120.9(2) . . ?
C4 C3 C15 120.0(2) . . ?
C2 C3 C15 119.1(2) . . ?
C3 C4 C5 119.0(2) . . ?
C3 C4 C21 121.0(2) . . ?
C5 C4 C21 119.9(2) . . ?
C4 C5 C6 120.6(2) . . ?
C4 C5 C23 120.0(2) . . ?
C6 C5 C23 119.4(2) . . ?
C1 C6 C5 119.6(2) . . ?
C1 C6 C29 121.2(2) . . ?
C5 C6 C29 119.2(2) . . ?
N1 C7 C1 108.66(19) . . ?
N1 C7 H7A 110.0 . . ?
C1 C7 H7A 110.0 . . ?
N1 C7 H7B 110.0 . . ?
C1 C7 H7B 110.0 . . ?
H7A C7 H7B 108.3 . . ?
N1 C8 C10 120.4(2) . . ?
N1 C8 C9 118.2(2) . . ?
C10 C8 C9 121.5(2) . . ?
C8 C9 H9A 109.5 . . ?
C8 C9 H9B 109.5 . . ?
H9A C9 H9B 109.5 . . ?
C8 C9 H9C 109.5 . . ?
H9A C9 H9C 109.5 . . ?
H9B C9 H9C 109.5 . . ?
C8 C10 C11 122.9(2) . . ?
C8 C10 H10A 118.5 . . ?
C11 C10 H10A 118.5 . . ?
O1 C11 C10 124.2(2) . . ?
O1 C11 C12 117.6(3) . . ?
C10 C11 C12 118.2(2) . . ?
C11 C12 H12A 109.5 . . ?
C11 C12 H12B 109.5 . . ?
H12A C12 H12B 109.5 . . ?
C11 C12 H12C 109.5 . . ?
H12A C12 H12C 109.5 . . ?
H12B C12 H12C 109.5 . . ?
C2 C13 C14A 103.9(4) . . ?
C2 C13 C14B 103.8(4) . . ?
C14A C13 C14B 151.9(4) . . ?
C13 C14B H14A 109.5 . . ?
C13 C14B H14B 109.5 . . ?
H14A C14B H14B 109.5 . . ?
C13 C14B H14C 109.5 . . ?
H14A C14B H14C 109.5 . . ?
H14B C14B H14C 109.5 . . ?
C13 C14A H14D 109.5 . . ?
C13 C14A H14E 109.5 . . ?
H14D C14A H14E 109.5 . . ?
C13 C14A H14F 109.5 . . ?
H14D C14A H14F 109.5 . . ?
H14E C14A H14F 109.5 . . ?
N2 C15 C3 111.3(2) . . ?
N2 C15 H15A 109.4 . . ?
C3 C15 H15A 109.4 . . ?
N2 C15 H15B 109.4 . . ?
C3 C15 H15B 109.4 . . ?
H15A C15 H15B 108.0 . . ?
N2 C16 C18 121.8(2) . . ?
N2 C16 C17 117.4(2) . . ?
C18 C16 C17 120.8(2) . . ?
C16 C17 H17A 109.5 . . ?
C16 C17 H17B 109.5 . . ?
H17A C17 H17B 109.5 . . ?
C16 C17 H17C 109.5 . . ?
H17A C17 H17C 109.5 . . ?
H17B C17 H17C 109.5 . . ?
C16 C18 C19 123.1(2) . . ?
C16 C18 H18A 118.5 . . ?
C19 C18 H18A 118.5 . . ?
O2 C19 C18 123.4(3) . . ?
O2 C19 C20 118.9(3) . . ?
C18 C19 C20 117.7(3) . . ?
C19 C20 H20A 109.5 . . ?
C19 C20 H20B 109.5 . . ?
H20A C20 H20B 109.5 . . ?
C19 C20 H20C 109.5 . . ?
H20A C20 H20C 109.5 . . ?
H20B C20 H20C 109.5 . . ?
C4 C21 C22 108.8(3) . . ?
C4 C21 H21A 109.9 . . ?
C22 C21 H21A 109.9 . . ?
C4 C21 H21B 109.9 . . ?
C22 C21 H21B 109.9 . . ?
H21A C21 H21B 108.3 . . ?
C21 C22 H22A 109.5 . . ?
C21 C22 H22B 109.5 . . ?
H22A C22 H22B 109.5 . . ?
C21 C22 H22C 109.5 . . ?
H22A C22 H22C 109.5 . . ?
H22B C22 H22C 109.5 . . ?
N3 C23 C5 110.1(2) . . ?
N3 C23 H23A 109.6 . . ?
C5 C23 H23A 109.6 . . ?
N3 C23 H23B 109.6 . . ?
C5 C23 H23B 109.6 . . ?
H23A C23 H23B 108.2 . . ?
N3 C24 C26 121.3(3) . . ?
N3 C24 C25 117.5(3) . . ?
C26 C24 C25 121.2(3) . . ?
C24 C25 H25A 109.5 . . ?
C24 C25 H25B 109.5 . . ?
H25A C25 H25B 109.5 . . ?
C24 C25 H25C 109.5 . . ?
H25A C25 H25C 109.5 . . ?
H25B C25 H25C 109.5 . . ?
C24 C26 C27 123.0(3) . . ?
C24 C26 H26A 118.5 . . ?
C27 C26 H26A 118.5 . . ?
O3 C27 C26 123.7(3) . . ?
O3 C27 C28 117.7(3) . . ?
C26 C27 C28 118.6(3) . . ?
C27 C28 H28A 109.5 . . ?
C27 C28 H28B 109.5 . . ?
H28A C28 H28B 109.5 . . ?
C27 C28 H28C 109.5 . . ?
H28A C28 H28C 109.5 . . ?
H28B C28 H28C 109.5 . . ?
C6 C29 C30 108.3(3) . . ?
C6 C29 H29A 110.0 . . ?
C30 C29 H29A 110.0 . . ?
C6 C29 H29B 110.0 . . ?
C30 C29 H29B 110.0 . . ?
H29A C29 H29B 108.4 . . ?
C29 C30 H30A 109.5 . . ?
C29 C30 H30B 109.5 . . ?
H30A C30 H30B 109.5 . . ?
C29 C30 H30C 109.5 . . ?
H30A C30 H30C 109.5 . . ?
H30B C30 H30C 109.5 . . ?

loop_
_geom_bond_atom_site_label_1
_geom_bond_atom_site_label_2
_geom_bond_distance
_geom_bond_site_symmetry_2
_geom_bond_publ_flag
O1 C11 1.261(3) . ?
O2 C19 1.242(4) . ?
O3 C27 1.239(4) . ?
N1 C8 1.337(3) . ?
N1 C7 1.470(3) . ?
N1 H1A 0.8800 . ?
N2 C16 1.337(3) . ?
N2 C15 1.461(3) . ?
N2 H2A 0.8800 . ?
N3 C24 1.330(4) . ?
N3 C23 1.464(3) . ?
N3 H3A 0.8800 . ?
C1 C6 1.403(4) . ?
C1 C2 1.407(4) . ?
C1 C7 1.531(3) . ?
C2 C3 1.411(4) . ?
C2 C13 1.527(4) . ?
C3 C4 1.401(4) . ?
C3 C15 1.523(3) . ?
C4 C5 1.409(3) . ?
C4 C21 1.532(4) . ?
C5 C6 1.414(3) . ?
C5 C23 1.515(4) . ?
C6 C29 1.518(4) . ?
C7 H7A 0.9900 . ?
C7 H7B 0.9900 . ?
C8 C10 1.401(3) . ?
C8 C9 1.499(4) . ?
C9 H9A 0.9800 . ?
C9 H9B 0.9800 . ?
C9 H9C 0.9800 . ?
C10 C11 1.410(4) . ?
C10 H10A 0.9500 . ?
C11 C12 1.516(4) . ?
C12 H12A 0.9800 . ?
C12 H12B 0.9800 . ?
C12 H12C 0.9800 . ?
C13 C14A 1.725(10) . ?
C13 C14B 1.740(9) . ?
C14B H14A 0.9800 . ?
C14B H14B 0.9800 . ?
C14B H14C 0.9800 . ?
C14A H14D 0.9800 . ?
C14A H14E 0.9800 . ?
C14A H14F 0.9800 . ?
C15 H15A 0.9900 . ?
C15 H15B 0.9900 . ?
C16 C18 1.380(4) . ?
C16 C17 1.502(4) . ?
C17 H17A 0.9800 . ?
C17 H17B 0.9800 . ?
C17 H17C 0.9800 . ?
C18 C19 1.431(4) . ?
C18 H18A 0.9500 . ?
C19 C20 1.510(4) . ?
C20 H20A 0.9800 . ?
C20 H20B 0.9800 . ?
C20 H20C 0.9800 . ?
C21 C22 1.619(6) . ?
C21 H21A 0.9900 . ?
C21 H21B 0.9900 . ?
C22 H22A 0.9800 . ?
C22 H22B 0.9800 . ?
C22 H22C 0.9800 . ?
C23 H23A 0.9900 . ?
C23 H23B 0.9900 . ?
C24 C26 1.391(4) . ?
C24 C25 1.495(4) . ?
C25 H25A 0.9800 . ?
C25 H25B 0.9800 . ?
C25 H25C 0.9800 . ?
C26 C27 1.421(4) . ?
C26 H26A 0.9500 . ?
C27 C28 1.519(5) . ?
C28 H28A 0.9800 . ?
C28 H28B 0.9800 . ?
C28 H28C 0.9800 . ?
C29 C30 1.648(6) . ?
C29 H29A 0.9900 . ?
C29 H29B 0.9900 . ?
C30 H30A 0.9800 . ?
C30 H30B 0.9800 . ?
C30 H30C 0.9800 . ?

loop_
_geom_hbond_atom_site_label_D
_geom_hbond_atom_site_label_H
_geom_hbond_atom_site_label_A
_geom_hbond_distance_DH
_geom_hbond_distance_HA
_geom_hbond_distance_DA
_geom_hbond_angle_DHA
_geom_hbond_site_symmetry_A
N1 H1A O1 0.88 1.94 2.640(3) 135.3 .
N2 H2A O2 0.88 1.98 2.660(3) 133.5 .
N3 H3A O3 0.88 1.95 2.647(3) 134.8 .
C7 H7A O3 0.99 2.51 3.436(4) 156.3 2_666
C7 H7B O2 0.99 2.65 3.608(4) 161.8 2_666
C9 H9B O2 0.98 2.48 3.444(4) 166.5 2_666
C9 H9C O3 0.98 2.53 3.473(4) 160.9 2_666
C23 H23A O1 0.99 2.39 3.336(3) 159.1 2_566
C25 H25C O1 0.98 2.54 3.471(5) 159.6 2_566

loop_
_geom_torsion_atom_site_label_1
_geom_torsion_atom_site_label_2
_geom_torsion_atom_site_label_3
_geom_torsion_atom_site_label_4
_geom_torsion
_geom_torsion_site_symmetry_1
_geom_torsion_site_symmetry_2
_geom_torsion_site_symmetry_3
_geom_torsion_site_symmetry_4
_geom_torsion_publ_flag
C6 C1 C2 C3 2.4(4) . . . . ?
C7 C1 C2 C3 180.0(2) . . . . ?
C6 C1 C2 C13 179.9(3) . . . . ?
C7 C1 C2 C13 -2.5(4) . . . . ?
C1 C2 C3 C4 2.1(4) . . . . ?
C13 C2 C3 C4 -175.4(3) . . . . ?
C1 C2 C3 C15 -176.4(2) . . . . ?
C13 C2 C3 C15 6.2(4) . . . . ?
C2 C3 C4 C5 -5.3(4) . . . . ?
C15 C3 C4 C5 173.1(2) . . . . ?
C2 C3 C4 C21 169.9(3) . . . . ?
C15 C3 C4 C21 -11.6(4) . . . . ?
C3 C4 C5 C6 4.2(4) . . . . ?
C21 C4 C5 C6 -171.1(3) . . . . ?
C3 C4 C5 C23 -176.4(2) . . . . ?
C21 C4 C5 C23 8.3(4) . . . . ?
C2 C1 C6 C5 -3.5(4) . . . . ?
C7 C1 C6 C5 178.9(2) . . . . ?
C2 C1 C6 C29 175.5(3) . . . . ?
C7 C1 C6 C29 -2.0(4) . . . . ?
C4 C5 C6 C1 0.2(4) . . . . ?
C23 C5 C6 C1 -179.2(2) . . . . ?
C4 C5 C6 C29 -178.8(3) . . . . ?
C23 C5 C6 C29 1.7(4) . . . . ?
C8 N1 C7 C1 -173.2(2) . . . . ?
C6 C1 C7 N1 88.3(3) . . . . ?
C2 C1 C7 N1 -89.3(3) . . . . ?
C7 N1 C8 C10 176.9(2) . . . . ?
C7 N1 C8 C9 -2.4(4) . . . . ?
N1 C8 C10 C11 -1.2(4) . . . . ?
C9 C8 C10 C11 178.1(3) . . . . ?
C8 C10 C11 O1 5.1(4) . . . . ?
C8 C10 C11 C12 -173.9(3) . . . . ?
C1 C2 C13 C14A 94.9(4) . . . . ?
C3 C2 C13 C14A -87.7(4) . . . . ?
C1 C2 C13 C14B -80.4(4) . . . . ?
C3 C2 C13 C14B 97.1(4) . . . . ?
C16 N2 C15 C3 168.6(2) . . . . ?
C4 C3 C15 N2 97.7(3) . . . . ?
C2 C3 C15 N2 -83.8(3) . . . . ?
C15 N2 C16 C18 -176.8(3) . . . . ?
C15 N2 C16 C17 3.1(4) . . . . ?
N2 C16 C18 C19 0.9(4) . . . . ?
C17 C16 C18 C19 -179.0(3) . . . . ?
C16 C18 C19 O2 -1.7(5) . . . . ?
C16 C18 C19 C20 179.8(3) . . . . ?
C3 C4 C21 C22 -87.2(4) . . . . ?
C5 C4 C21 C22 87.9(3) . . . . ?
C24 N3 C23 C5 -175.1(2) . . . . ?
C4 C5 C23 N3 -93.0(3) . . . . ?
C6 C5 C23 N3 86.5(3) . . . . ?
C23 N3 C24 C26 -177.7(3) . . . . ?
C23 N3 C24 C25 0.9(4) . . . . ?
N3 C24 C26 C27 1.1(5) . . . . ?
C25 C24 C26 C27 -177.4(3) . . . . ?
C24 C26 C27 O3 0.9(5) . . . . ?
C24 C26 C27 C28 -179.5(3) . . . . ?
C1 C6 C29 C30 -93.3(3) . . . . ?
C5 C6 C29 C30 85.8(3) . . . . ?
